data_4324777
loop_
_publ_author_name
'Barun Jana'
'Arkady Ellern'
'Oleg Pestovsky'
'Aaron Sadow'
'Andreja Bakac'

_publ_contact_author_address
;1605 Gilman Hall
Department of Chemistry
Iowa State University
Ames IA 50011
;
_publ_contact_author_email sadow@iastate.edu
_publ_contact_author_fax +1-515-294-0105
_publ_contact_author_name 'Aaron D. Sadow'
_publ_contact_author_phone +1-515-294-8069
_publ_section_title
;
 Synthesis of Monomeric Fe(II) and Ru(II) Complexes of Tetradentate
 Phosphines
;
_journal_name_full 'Inorganic Chemistry'
_journal_page_first 3010
_journal_page_last 3016
_journal_paper_doi 10.1021/ic102510c
_journal_volume 50
_journal_year 2011
_chemical_formula_sum 'C41 H40 Br2 Fe P4'
_chemical_formula_weight 872.28
_chemical_name_common 'Sad170, Barun Jana, Sadow'
_space_group_IT_number 14
_symmetry_cell_setting monoclinic
_symmetry_space_group_name_Hall '-P 2yn'
_symmetry_space_group_name_H-M 'P 1 21/n 1'
_atom_sites_solution_hydrogens geom
_atom_sites_solution_primary direct
_atom_sites_solution_secondary difmap
_audit_creation_method 'APEX2 v2010.3-0'
_cell_angle_alpha 90
_cell_angle_beta 99.510(2)
_cell_angle_gamma 90
_cell_formula_units_Z 8
_cell_length_a 9.4019(11)
_cell_length_b 34.565(4)
_cell_length_c 22.463(3)
_cell_measurement_reflns_used 1370
_cell_measurement_temperature 173.(2)
_cell_measurement_theta_max 19.7602
_cell_measurement_theta_min 2.2365
_cell_volume 7199.6(15)
_computing_cell_refinement 'SAINT V7.66A (Bruker AXS, 2009)'
_computing_data_collection 'APEX2 Suite (Bruker AXS, 2009)'
_computing_data_reduction 'SAINT V7.66A (Bruker AXS, 2009)'
_computing_molecular_graphics 'XSHELL (Bruker AXS, 2007)'
_computing_publication_material 'APEX2 Suite (Bruker AXS, 2009)'
_computing_structure_refinement 'SHELXL-97 (Sheldrick, 2008)'
_computing_structure_solution 'SHELXS-97 (Sheldrick, 2008)'
_diffrn_ambient_temperature 173.(2)
_diffrn_detector_area_resol_mean 8.3333
_diffrn_measured_fraction_theta_full 0.993
_diffrn_measured_fraction_theta_max 0.993
_diffrn_measurement_device_type ' BRUKER APEX2 CCD Diffractometer'
_diffrn_measurement_method '\w scan'
_diffrn_radiation_type MoK\a
_diffrn_radiation_wavelength 0.71073
_diffrn_reflns_av_R_equivalents 0.0000
_diffrn_reflns_av_sigmaI/netI 0.0622
_diffrn_reflns_limit_h_max 11
_diffrn_reflns_limit_h_min -11
_diffrn_reflns_limit_k_max 41
_diffrn_reflns_limit_k_min 0
_diffrn_reflns_limit_l_max 26
_diffrn_reflns_limit_l_min 0
_diffrn_reflns_number 12881
_diffrn_reflns_theta_full 25.20
_diffrn_reflns_theta_max 25.20
_diffrn_reflns_theta_min 1.09
_exptl_absorpt_coefficient_mu 2.848
_exptl_absorpt_correction_T_max 0.74
_exptl_absorpt_correction_T_min 0.59
_exptl_absorpt_correction_type multi-scan
_exptl_absorpt_process_details
;
;
_exptl_crystal_colour black
_exptl_crystal_density_diffrn 1.609
_exptl_crystal_description block
_exptl_crystal_F_000 3536
_exptl_crystal_size_max 0.21
_exptl_crystal_size_mid 0.12
_exptl_crystal_size_min 0.11
_refine_diff_density_max 1.334
_refine_diff_density_min -1.028
_refine_ls_extinction_method none
_refine_ls_goodness_of_fit_ref 1.025
_refine_ls_hydrogen_treatment constr
_refine_ls_matrix_type full
_refine_ls_number_parameters 865
_refine_ls_number_reflns 12881
_refine_ls_number_restraints 7
_refine_ls_restrained_S_all 1.029
_refine_ls_R_factor_all 0.0843
_refine_ls_R_factor_gt 0.0487
_refine_ls_shift/su_max 0.046
_refine_ls_shift/su_mean 0.001
_refine_ls_structure_factor_coef Fsqd
_refine_ls_weighting_details 'calc w=1/[\s^2^(Fo^2^)+(0.0345P)^2^+6.5903P] where P=(Fo^2^+2Fc^2^)/3'
_refine_ls_weighting_scheme calc
_refine_ls_wR_factor_gt 0.0859
_refine_ls_wR_factor_ref 0.0946
_reflns_number_gt 8918
_reflns_number_total 12881
_reflns_threshold_expression >2sigma(I)
_cod_data_source_file ic102510c_si_002_2.cif
_cod_data_source_block P4FeBr2
_cod_original_cell_volume 7199.6(14)
_cod_database_code 4324777

loop_
_symmetry_equiv_pos_as_xyz
'x, y, z'
'-x+1/2, y+1/2, -z+1/2'
'-x, -y, -z'
'x-1/2, -y-1/2, z-1/2'

loop_
_atom_site_type_symbol
_atom_site_label
_atom_site_fract_x
_atom_site_fract_y
_atom_site_fract_z
_atom_site_U_iso_or_equiv
_atom_site_adp_type
_atom_site_calc_flag
_atom_site_refinement_flags
_atom_site_occupancy
Br Br1 0.53477(5) 0.08475(13) 0.68061(2) 0.02761(12) Uani d . 1
Br Br2 0.87772(5) 0.078124(13) 0.79179(2) 0.02744(12) Uani d . 1
Br Br3 0.92891(5) 0.327462(12) 0.80446(2) 0.02406(12) Uani d . 1
Br Br4 0.58860(5) 0.331867(12) 0.69003(2) 0.02294(12) Uani d . 1
Fe Fe1 0.71513(6) 0.129697(17) 0.74008(3) 0.01660(15) Uani d . 1
Fe Fe2 0.76851(6) 0.377903(16) 0.74736(3) 0.01556(14) Uani d . 1
P P1 0.57447(12) 0.18020(3) 0.71420(5) 0.0196(3) Uani d . 1
P P2 0.58659(13) 0.12470(4) 0.81788(6) 0.0299(3) Uani d . 1
P P3 0.84150(12) 0.18136(3) 0.77111(5) 0.0195(3) Uani d . 1
P P4 0.86425(12) 0.12528(3) 0.66772(5) 0.0184(3) Uani d . 1
P P5 0.64492(12) 0.43123(3) 0.71746(5) 0.0193(3) Uani d . 1
P P6 0.61822(12) 0.37373(3) 0.81806(5) 0.0176(3) Uani d . 1
P P7 0.91241(12) 0.42802(3) 0.77621(5) 0.0195(3) Uani d . 1
P P8 0.91653(12) 0.36904(3) 0.67699(5) 0.0174(3) Uani d . 1
C C1 0.4103(5) 0.17688(16) 0.7483(2) 0.0489(14) Uani d U 1
H H1A 0.3729 0.2033 0.7531 0.059 Uiso calc R 1
H H1B 0.3358 0.1625 0.7206 0.059 Uiso calc R 1
C C2 0.4335(6) 0.15863(19) 0.8038(3) 0.0722(17) Uani d U 1
H H2A 0.3448 0.1443 0.8084 0.087 Uiso calc R 1
H H2B 0.4483 0.1788 0.8355 0.087 Uiso calc R 1
C C3 0.6571(6) 0.13958(13) 0.8957(2) 0.0345(13) Uani d . 1
C C4 0.5654(6) 0.15587(17) 0.9330(3) 0.0608(18) Uani d . 1
H H4 0.4655 0.1588 0.9179 0.073 Uiso calc R 1
C C5 0.6194(8) 0.16763(18) 0.9916(3) 0.074(2) Uani d . 1
H H5 0.5555 0.1779 1.0162 0.089 Uiso calc R 1
C C6 0.7610(8) 0.16473(16) 1.0139(3) 0.062(2) Uani d . 1
H H6 0.7974 0.1739 1.0533 0.075 Uiso calc R 1
C C7 0.8521(6) 0.14843(14) 0.9792(2) 0.0457(15) Uani d . 1
H H7 0.9518 0.146 0.995 0.055 Uiso calc R 1
C C8 0.8000(6) 0.13531(13) 0.9208(2) 0.0345(13) Uani d . 1
H H8 0.8643 0.1232 0.8981 0.041 Uiso calc R 1
C C9 0.5085(5) 0.07795(14) 0.8335(2) 0.0321(12) Uani d . 1
C C10 0.5903(6) 0.05159(13) 0.8707(2) 0.0324(12) Uani d . 1
H H10 0.6883 0.0571 0.8865 0.039 Uiso calc R 1
C C11 0.5285(7) 0.01694(15) 0.8849(3) 0.0559(18) Uani d . 1
H H11 0.5839 -0.0013 0.9105 0.067 Uiso calc R 1
C C12 0.3833(9) 0.0092(2) 0.8611(4) 0.085(3) Uani d . 1
H H12 0.3407 -0.0146 0.8701 0.102 Uiso calc R 1
C C13 0.3037(8) 0.0358(2) 0.8250(4) 0.086(3) Uani d . 1
H H13 0.2049 0.0309 0.8099 0.103 Uiso calc R 1
C C14 0.3650(6) 0.0690(2) 0.8108(2) 0.0590(18) Uani d . 1
H H14 0.3091 0.0869 0.7845 0.071 Uiso calc R 1
C C15 0.6920(5) 0.21636(12) 0.7592(2) 0.0262(11) Uani d . 1
H H15A 0.7118 0.2394 0.7356 0.031 Uiso calc R 1
H H15B 0.6579 0.2241 0.7968 0.031 Uiso calc R 1
C C16 0.9553(5) 0.19431(12) 0.71499(19) 0.0259(11) Uani d . 1
H H16A 0.8969 0.2068 0.6795 0.031 Uiso calc R 1
H H16B 1.0326 0.2124 0.7326 0.031 Uiso calc R 1
C C17 1.0197(4) 0.15633(13) 0.69678(19) 0.0243(11) Uani d . 1
H H17A 1.0802 0.1441 0.7321 0.029 Uiso calc R 1
H H17B 1.0798 0.1609 0.6652 0.029 Uiso calc R 1
C C18 0.9449(4) 0.07868(12) 0.65164(18) 0.0193(10) Uani d . 1
C C19 0.8565(5) 0.05011(12) 0.6228(2) 0.0246(11) Uani d . 1
H H19 0.7556 0.0545 0.6129 0.029 Uiso calc R 1
C C20 0.9139(5) 0.01526(13) 0.6082(2) 0.0301(12) Uani d . 1
H H20 0.8522 -0.0043 0.5885 0.036 Uiso calc R 1
C C21 1.0612(5) 0.00864(13) 0.6220(2) 0.0304(12) Uani d . 1
H H21 1.1005 -0.0153 0.6116 0.037 Uiso calc R 1
C C22 1.1499(5) 0.03696(13) 0.6508(2) 0.0288(12) Uani d . 1
H H22 1.2508 0.0325 0.6606 0.035 Uiso calc R 1
C C23 1.0929(5) 0.07193(13) 0.6655(2) 0.0272(11) Uani d . 1
H H23 1.1549 0.0914 0.6852 0.033 Uiso calc R 1
C C24 0.8186(4) 0.14328(12) 0.58942(18) 0.0187(10) Uani d . 1
C C25 0.9247(5) 0.15188(13) 0.5555(2) 0.0269(11) Uani d . 1
H H25 1.0231 0.1484 0.5727 0.032 Uiso calc R 1
C C26 0.8897(5) 0.16540(13) 0.4968(2) 0.0315(12) Uani d . 1
H H26 0.9638 0.1716 0.4743 0.038 Uiso calc R 1
C C27 0.7468(5) 0.16985(13) 0.4711(2) 0.0309(12) Uani d . 1
H H27 0.7222 0.1795 0.4311 0.037 Uiso calc R 1
C C28 0.6401(5) 0.16021(13) 0.5037(2) 0.0298(11) Uani d . 1
H H28 0.5416 0.1629 0.4859 0.036 Uiso calc R 1
C C29 0.6758(5) 0.14658(12) 0.56257(19) 0.0240(11) Uani d . 1
H H29 0.6016 0.1395 0.5845 0.029 Uiso calc R 1
C C30 0.9629(4) 0.19250(13) 0.84031(19) 0.0226(10) Uani d . 1
C C31 1.0660(5) 0.16519(15) 0.8641(2) 0.0309(12) Uani d . 1
H H31 1.0691 0.1408 0.8449 0.037 Uiso calc R 1
C C32 1.1644(5) 0.17362(19) 0.9158(2) 0.0470(16) Uani d . 1
H H32 1.2339 0.1549 0.9323 0.056 Uiso calc R 1
C C33 1.1604(6) 0.2094(2) 0.9431(2) 0.0537(18) Uani d . 1
H H33 1.2271 0.2152 0.9786 0.064 Uiso calc R 1
C C34 1.0615(6) 0.23627(18) 0.9194(2) 0.0470(15) Uani d . 1
H H34 1.0613 0.2609 0.9383 0.056 Uiso calc R 1
C C35 0.9610(5) 0.22859(14) 0.8684(2) 0.0317(12) Uani d . 1
H H35 0.8917 0.2476 0.8527 0.038 Uiso calc R 1
C C36 0.4997(4) 0.20111(12) 0.64120(19) 0.0212(10) Uani d . 1
C C37 0.3870(5) 0.18173(14) 0.6052(2) 0.0284(11) Uani d . 1
H H37 0.3527 0.158 0.6187 0.034 Uiso calc R 1
C C38 0.3248(5) 0.19664(14) 0.5501(2) 0.0330(12) Uani d . 1
H H38 0.2504 0.1828 0.5252 0.04 Uiso calc R 1
C C39 0.3710(5) 0.23180(15) 0.5313(2) 0.0365(13) Uani d . 1
H H39 0.3265 0.2425 0.4938 0.044 Uiso calc R 1
C C40 0.4816(5) 0.25153(14) 0.5667(2) 0.0324(12) Uani d . 1
H H40 0.5135 0.2756 0.5534 0.039 Uiso calc R 1
C C41 0.5463(5) 0.23637(12) 0.6215(2) 0.0268(11) Uani d . 1
H H41 0.6224 0.25 0.6458 0.032 Uiso calc R 1
C C42 0.5408(4) 0.44787(12) 0.64634(19) 0.0214(10) Uani d . 1
C C43 0.4371(5) 0.42410(13) 0.6133(2) 0.0255(11) Uani d . 1
H H43 0.4252 0.3983 0.6264 0.031 Uiso calc R 1
C C44 0.3508(5) 0.43784(14) 0.5615(2) 0.0280(11) Uani d . 1
H H44 0.2818 0.4213 0.5386 0.034 Uiso calc R 1
C C45 0.3655(5) 0.47569(14) 0.5432(2) 0.0324(12) Uani d . 1
H H45 0.3059 0.4852 0.5079 0.039 Uiso calc R 1
C C46 0.4661(5) 0.49954(14) 0.5761(2) 0.0306(12) Uani d . 1
H H46 0.4755 0.5255 0.5635 0.037 Uiso calc R 1
C C47 0.5533(5) 0.48603(13) 0.6271(2) 0.0256(11) Uani d . 1
H H47 0.6226 0.5028 0.6494 0.031 Uiso calc R 1
C C48 0.5157(5) 0.44078(13) 0.7688(2) 0.0284(11) Uani d . 1
H H48A 0.564 0.4546 0.8052 0.034 Uiso calc R 1
H H48B 0.4355 0.4571 0.7484 0.034 Uiso calc R 1
C C49 0.4586(4) 0.40227(13) 0.7864(2) 0.0246(11) Uani d . 1
H H49A 0.4037 0.3891 0.7506 0.03 Uiso calc R 1
H H49B 0.3945 0.4059 0.8167 0.03 Uiso calc R 1
C C50 0.6655(4) 0.39346(11) 0.89477(18) 0.0175(10) Uani d . 1
C C51 0.8060(5) 0.39120(13) 0.92484(19) 0.0244(11) Uani d . 1
H H51 0.8781 0.3804 0.9048 0.029 Uiso calc R 1
C C52 0.8437(5) 0.40432(13) 0.9835(2) 0.0289(11) Uani d . 1
H H52 0.941 0.4025 1.0032 0.035 Uiso calc R 1
C C53 0.7406(5) 0.42011(13) 1.0138(2) 0.0291(11) Uani d . 1
H H53 0.7663 0.4292 1.0541 0.035 Uiso calc R 1
C C54 0.6004(5) 0.42246(14) 0.9846(2) 0.0350(12) Uani d . 1
H H54 0.5289 0.4332 1.005 0.042 Uiso calc R 1
C C55 0.5618(5) 0.40938(13) 0.9260(2) 0.0276(11) Uani d . 1
H H55 0.4642 0.4112 0.9067 0.033 Uiso calc R 1
C C56 0.5432(4) 0.32691(12) 0.83704(19) 0.0208(10) Uani d . 1
C C57 0.6279(5) 0.30134(12) 0.8754(2) 0.0251(11) Uani d . 1
H H57 0.7263 0.3072 0.8897 0.03 Uiso calc R 1
C C58 0.5686(5) 0.26731(13) 0.8929(2) 0.0317(12) Uani d . 1
H H58 0.6268 0.2499 0.9191 0.038 Uiso calc R 1
C C59 0.4250(5) 0.25853(13) 0.8726(2) 0.0313(12) Uani d . 1
H H59 0.3847 0.2354 0.8853 0.038 Uiso calc R 1
C C60 0.3409(5) 0.28341(14) 0.8338(2) 0.0356(13) Uani d . 1
H H60 0.2425 0.2774 0.8197 0.043 Uiso calc R 1
C C61 0.4002(5) 0.31708(14) 0.8155(2) 0.0309(12) Uani d . 1
H H61 0.3426 0.3338 0.7879 0.037 Uiso calc R 1
C C62 0.7902(5) 0.46660(13) 0.7402(2) 0.0329(12) Uani d . 1
H H62A 0.7662 0.4862 0.7692 0.039 Uiso calc R 1
H H62B 0.8246 0.4792 0.7057 0.039 Uiso calc R 1
C C63 1.0000(5) 0.44501(12) 0.84990(19) 0.0226(10) Uani d . 1
C C64 1.1030(5) 0.42149(13) 0.8836(2) 0.0271(11) Uani d . 1
H H64 1.1222 0.3966 0.8686 0.032 Uiso calc R 1
C C65 1.1781(5) 0.43377(14) 0.9387(2) 0.0296(12) Uani d . 1
H H65 1.2471 0.4172 0.9616 0.035 Uiso calc R 1
C C66 1.1522(5) 0.47026(15) 0.9602(2) 0.0356(13) Uani d . 1
H H66 1.2038 0.4789 0.9978 0.043 Uiso calc R 1
C C67 1.0512(5) 0.49388(14) 0.9267(2) 0.0353(13) Uani d . 1
H H67 1.0338 0.5189 0.9414 0.042 Uiso calc R 1
C C68 0.9742(5) 0.48156(13) 0.8716(2) 0.0271(11) Uani d . 1
H H68 0.9044 0.498 0.8491 0.033 Uiso calc R 1
C C69 1.0664(5) 0.42912(13) 0.7342(2) 0.0299(12) Uani d . 1
H H69A 1.0455 0.4474 0.6998 0.036 Uiso calc R 1
H H69B 1.1542 0.4382 0.7611 0.036 Uiso calc R 1
C C70 1.0918(4) 0.38909(12) 0.71102(19) 0.0233(10) Uani d . 1
H H70A 1.1374 0.3724 0.7447 0.028 Uiso calc R 1
H H70B 1.1567 0.3905 0.6806 0.028 Uiso calc R 1
C C71 0.8769(4) 0.39335(12) 0.60304(18) 0.0184(10) Uani d . 1
C C72 0.7367(5) 0.39406(13) 0.5725(2) 0.0267(11) Uani d . 1
H H72 0.6621 0.3827 0.5904 0.032 Uiso calc R 1
C C73 0.7037(5) 0.41112(13) 0.5162(2) 0.0313(12) Uani d . 1
H H73 0.6065 0.4117 0.4961 0.038 Uiso calc R 1
C C74 0.8111(5) 0.42734(13) 0.4889(2) 0.0320(12) Uani d . 1
H H74 0.7885 0.4384 0.4497 0.038 Uiso calc R 1
C C75 0.9503(5) 0.42720(16) 0.5189(2) 0.0432(14) Uani d . 1
H H75 1.0245 0.4388 0.501 0.052 Uiso calc R 1
C C76 0.9832(5) 0.41028(14) 0.5754(2) 0.0358(13) Uani d . 1
H H76 1.0803 0.4102 0.5956 0.043 Uiso calc R 1
C C77 0.9661(4) 0.32091(12) 0.65141(18) 0.0193(10) Uani d . 1
C C78 0.8655(5) 0.29881(11) 0.61339(19) 0.0196(10) Uani d . 1
H H78 0.7688 0.3077 0.6034 0.024 Uiso calc R 1
C C79 0.9050(5) 0.26403(12) 0.5900(2) 0.0255(11) Uani d . 1
H H79 0.8347 0.249 0.5648 0.031 Uiso calc R 1
C C80 1.0447(5) 0.25110(13) 0.6030(2) 0.0299(12) Uani d . 1
H H80 1.0713 0.2275 0.5861 0.036 Uiso calc R 1
C C81 1.1459(5) 0.27229(14) 0.6405(2) 0.0342(13) Uani d . 1
H H81 1.2425 0.2632 0.6497 0.041 Uiso calc R 1
C C82 1.1078(5) 0.30687(13) 0.6649(2) 0.0281(11) Uani d . 1
H H82 1.1783 0.3212 0.6911 0.034 Uiso calc R 1

loop_
_atom_site_aniso_label
_atom_site_aniso_U_11
_atom_site_aniso_U_22
_atom_site_aniso_U_33
_atom_site_aniso_U_12
_atom_site_aniso_U_13
_atom_site_aniso_U_23
Br1 0.0271(3) 0.0244(3) 0.0325(3) -0.0093(2) 0.0083(2) -0.0052(2)
Br2 0.0327(3) 0.0230(3) 0.0288(3) 0.0081(2) 0.0118(2) 0.0077(2)
Br3 0.0262(3) 0.0226(2) 0.0248(3) 0.00785(19) 0.0086(2) 0.0068(2)
Br4 0.0246(3) 0.0212(2) 0.0240(3) -0.00483(19) 0.0067(2) -0.00503(19)
Fe1 0.0176(3) 0.0147(3) 0.0186(3) -0.0009(3) 0.0061(3) 0.0010(3)
Fe2 0.0173(3) 0.0141(3) 0.0156(3) 0.0012(2) 0.0035(3) 0.0005(3)
P1 0.0195(6) 0.0161(6) 0.0235(6) 0.0008(5) 0.0049(5) 0.0008(5)
P2 0.0241(7) 0.0360(8) 0.0329(8) 0.0089(6) 0.0149(6) 0.0161(6)
P3 0.0216(6) 0.0186(6) 0.0186(6) -0.0032(5) 0.0044(5) -0.0005(5)
P4 0.0181(6) 0.0193(6) 0.0185(6) -0.0021(5) 0.0052(5) -0.0003(5)
P5 0.0215(6) 0.0159(6) 0.0192(6) 0.0017(5) 0.0002(5) 0.0005(5)
P6 0.0168(6) 0.0190(6) 0.0171(6) 0.0023(5) 0.0035(5) 0.0009(5)
P7 0.0215(6) 0.0170(6) 0.0192(6) -0.0002(5) 0.0009(5) 0.0006(5)
P8 0.0165(6) 0.0197(6) 0.0165(6) -0.0006(5) 0.0039(5) -0.0005(5)
C1 0.033(3) 0.056(3) 0.065(3) 0.019(2) 0.031(3) 0.039(3)
C2 0.049(3) 0.092(4) 0.085(4) 0.037(3) 0.039(3) 0.060(3)
C3 0.048(3) 0.014(3) 0.050(3) -0.005(2) 0.034(3) -0.003(2)
C4 0.055(4) 0.058(4) 0.080(5) -0.017(3) 0.045(4) -0.030(4)
C5 0.086(5) 0.062(4) 0.093(6) -0.033(4) 0.069(5) -0.051(4)
C6 0.101(6) 0.042(4) 0.059(4) -0.041(4) 0.054(4) -0.025(3)
C7 0.071(4) 0.036(3) 0.034(3) -0.010(3) 0.023(3) -0.006(3)
C8 0.056(4) 0.025(3) 0.031(3) 0.002(2) 0.029(3) 0.005(2)
C9 0.036(3) 0.049(3) 0.013(2) -0.018(3) 0.009(2) -0.002(2)
C10 0.052(3) 0.023(3) 0.027(3) -0.011(2) 0.020(3) -0.001(2)
C11 0.104(5) 0.027(3) 0.052(4) -0.016(3) 0.055(4) -0.012(3)
C12 0.122(7) 0.050(5) 0.111(7) -0.065(5) 0.103(6) -0.058(4)
C13 0.080(6) 0.106(7) 0.087(6) -0.070(5) 0.054(5) -0.065(5)
C14 0.043(4) 0.105(5) 0.030(3) -0.033(4) 0.009(3) -0.016(3)
C15 0.040(3) 0.017(2) 0.022(3) 0.003(2) 0.005(2) 0.000(2)
C16 0.032(3) 0.026(3) 0.019(3) -0.014(2) 0.003(2) -0.004(2)
C17 0.016(2) 0.038(3) 0.020(2) -0.010(2) 0.006(2) 0.002(2)
C18 0.022(2) 0.021(2) 0.015(2) 0.001(2) 0.0047(19) 0.003(2)
C19 0.023(3) 0.024(3) 0.027(3) 0.004(2) 0.006(2) 0.002(2)
C20 0.036(3) 0.024(3) 0.031(3) -0.001(2) 0.009(2) 0.001(2)
C21 0.039(3) 0.024(3) 0.033(3) 0.008(2) 0.018(2) 0.006(2)
C22 0.020(3) 0.031(3) 0.037(3) 0.012(2) 0.010(2) 0.008(2)
C23 0.027(3) 0.028(3) 0.027(3) -0.001(2) 0.007(2) 0.002(2)
C24 0.022(2) 0.016(2) 0.020(2) 0.0001(18) 0.007(2) -0.0019(19)
C25 0.029(3) 0.029(3) 0.023(3) -0.004(2) 0.004(2) -0.001(2)
C26 0.038(3) 0.031(3) 0.029(3) -0.006(2) 0.017(2) 0.004(2)
C27 0.049(3) 0.027(3) 0.017(3) 0.006(2) 0.008(2) 0.007(2)
C28 0.030(3) 0.030(3) 0.030(3) 0.005(2) 0.006(2) 0.001(2)
C29 0.030(3) 0.024(3) 0.021(3) 0.002(2) 0.010(2) 0.002(2)
C30 0.019(2) 0.032(3) 0.018(2) -0.008(2) 0.007(2) 0.000(2)
C31 0.020(3) 0.048(3) 0.025(3) -0.002(2) 0.007(2) 0.003(2)
C32 0.019(3) 0.088(5) 0.034(3) -0.011(3) 0.003(2) 0.015(3)
C33 0.033(3) 0.104(6) 0.022(3) -0.031(4) 0.000(3) -0.004(3)
C34 0.050(4) 0.063(4) 0.030(3) -0.033(3) 0.012(3) -0.017(3)
C35 0.036(3) 0.034(3) 0.026(3) -0.012(2) 0.007(2) -0.008(2)
C36 0.018(2) 0.023(3) 0.024(3) 0.0023(19) 0.005(2) 0.001(2)
C37 0.018(2) 0.037(3) 0.032(3) 0.003(2) 0.007(2) 0.003(2)
C38 0.022(3) 0.040(3) 0.037(3) 0.005(2) 0.004(2) -0.003(3)
C39 0.031(3) 0.049(4) 0.028(3) 0.021(3) 0.003(2) 0.010(3)
C40 0.038(3) 0.028(3) 0.032(3) 0.008(2) 0.010(3) 0.010(2)
C41 0.029(3) 0.022(3) 0.029(3) 0.003(2) 0.004(2) 0.003(2)
C42 0.020(2) 0.023(3) 0.021(3) 0.0069(19) 0.002(2) 0.000(2)
C43 0.024(3) 0.025(3) 0.028(3) 0.000(2) 0.004(2) 0.000(2)
C44 0.018(3) 0.040(3) 0.026(3) 0.002(2) 0.002(2) -0.003(2)
C45 0.027(3) 0.046(3) 0.023(3) 0.016(2) 0.003(2) 0.008(2)
C46 0.035(3) 0.027(3) 0.031(3) 0.009(2) 0.005(2) 0.010(2)
C47 0.029(3) 0.026(3) 0.023(3) 0.000(2) 0.007(2) 0.001(2)
C48 0.036(3) 0.027(3) 0.023(3) 0.016(2) 0.005(2) -0.001(2)
C49 0.019(2) 0.034(3) 0.022(3) 0.010(2) 0.006(2) -0.003(2)
C50 0.020(2) 0.016(2) 0.017(2) -0.0015(18) 0.005(2) 0.0027(19)
C51 0.024(3) 0.029(3) 0.022(3) -0.002(2) 0.009(2) -0.004(2)
C52 0.023(3) 0.038(3) 0.023(3) 0.000(2) -0.003(2) -0.003(2)
C53 0.036(3) 0.030(3) 0.022(3) -0.008(2) 0.008(2) -0.004(2)
C54 0.035(3) 0.041(3) 0.032(3) 0.002(2) 0.015(2) -0.012(3)
C55 0.024(3) 0.031(3) 0.029(3) 0.003(2) 0.008(2) -0.002(2)
C56 0.023(3) 0.022(2) 0.019(2) 0.001(2) 0.009(2) -0.004(2)
C57 0.025(3) 0.022(3) 0.029(3) -0.001(2) 0.006(2) -0.006(2)
C58 0.037(3) 0.022(3) 0.038(3) -0.002(2) 0.013(3) 0.003(2)
C59 0.040(3) 0.022(3) 0.039(3) -0.010(2) 0.025(3) -0.011(2)
C60 0.026(3) 0.042(3) 0.040(3) -0.011(2) 0.008(2) -0.008(3)
C61 0.027(3) 0.032(3) 0.032(3) -0.004(2) 0.001(2) 0.000(2)
C62 0.035(3) 0.022(3) 0.035(3) -0.002(2) -0.013(2) 0.001(2)
C63 0.023(3) 0.023(3) 0.021(3) -0.001(2) 0.002(2) 0.000(2)
C64 0.026(3) 0.029(3) 0.027(3) 0.001(2) 0.006(2) -0.003(2)
C65 0.023(3) 0.042(3) 0.023(3) -0.005(2) 0.003(2) 0.004(2)
C66 0.036(3) 0.048(3) 0.022(3) -0.018(3) 0.003(2) -0.005(3)
C67 0.042(3) 0.029(3) 0.034(3) -0.009(2) 0.006(3) -0.011(2)
C68 0.025(3) 0.027(3) 0.030(3) -0.002(2) 0.007(2) -0.001(2)
C69 0.036(3) 0.032(3) 0.021(3) -0.013(2) 0.003(2) 0.002(2)
C70 0.021(2) 0.030(3) 0.020(2) -0.003(2) 0.004(2) 0.000(2)
C71 0.023(3) 0.020(2) 0.013(2) -0.0001(19) 0.006(2) 0.0001(19)
C72 0.025(3) 0.029(3) 0.027(3) 0.001(2) 0.005(2) 0.008(2)
C73 0.029(3) 0.036(3) 0.029(3) 0.007(2) 0.003(2) 0.010(2)
C74 0.038(3) 0.033(3) 0.027(3) 0.010(2) 0.008(2) 0.009(2)
C75 0.036(3) 0.064(4) 0.032(3) -0.008(3) 0.013(3) 0.022(3)
C76 0.026(3) 0.052(3) 0.030(3) -0.007(2) 0.006(2) 0.011(2)
C77 0.019(2) 0.023(2) 0.018(2) 0.0025(19) 0.010(2) 0.000(2)
C78 0.022(2) 0.018(2) 0.020(2) 0.0035(19) 0.009(2) 0.0033(19)
C79 0.032(3) 0.022(3) 0.025(3) -0.001(2) 0.011(2) -0.001(2)
C80 0.039(3) 0.020(3) 0.034(3) 0.005(2) 0.018(3) 0.000(2)
C81 0.031(3) 0.034(3) 0.041(3) 0.015(2) 0.016(3) 0.008(3)
C82 0.026(3) 0.029(3) 0.030(3) 0.002(2) 0.006(2) 0.001(2)

loop_
_atom_type_symbol
_atom_type_description
_atom_type_scat_dispersion_real
_atom_type_scat_dispersion_imag
_atom_type_scat_source
C C 0.0033 0.0016 'International Tables Vol C Tables 4.2.6.8 and 6.1.1.4'
H H 0.0000 0.0000 'International Tables Vol C Tables 4.2.6.8 and 6.1.1.4'
P P 0.1023 0.0942 'International Tables Vol C Tables 4.2.6.8 and 6.1.1.4'
Fe Fe 0.3463 0.8444 'International Tables Vol C Tables 4.2.6.8 and 6.1.1.4'
Br Br -0.2901 2.4595 'International Tables Vol C Tables 4.2.6.8 and 6.1.1.4'

loop_
_geom_angle_atom_site_label_1
_geom_angle_atom_site_label_2
_geom_angle_atom_site_label_3
_geom_angle
P3 Fe1 P1 73.12(5)
P3 Fe1 P2 98.36(5)
P1 Fe1 P2 83.80(5)
P3 Fe1 P4 85.29(5)
P1 Fe1 P4 105.80(5)
P2 Fe1 P4 170.38(5)
P3 Fe1 Br2 100.08(4)
P1 Fe1 Br2 167.72(4)
P2 Fe1 Br2 87.19(4)
P4 Fe1 Br2 83.39(4)
P3 Fe1 Br1 162.52(4)
P1 Fe1 Br1 91.52(4)
P2 Fe1 Br1 87.95(4)
P4 Fe1 Br1 91.13(4)
Br2 Fe1 Br1 96.48(3)
P5 Fe2 P7 72.84(5)
P5 Fe2 P8 104.43(5)
P7 Fe2 P8 84.02(5)
P5 Fe2 P6 84.86(5)
P7 Fe2 P6 105.13(5)
P8 Fe2 P6 168.72(5)
P5 Fe2 Br3 165.65(4)
P7 Fe2 Br3 96.12(4)
P8 Fe2 Br3 82.98(4)
P6 Fe2 Br3 89.39(4)
P5 Fe2 Br4 95.52(4)
P7 Fe2 Br4 164.87(4)
P8 Fe2 Br4 89.77(4)
P6 Fe2 Br4 82.87(4)
Br3 Fe2 Br4 96.80(3)
C36 P1 C1 100.0(2)
C36 P1 C15 109.2(2)
C1 P1 C15 106.4(3)
C36 P1 Fe1 132.45(15)
C1 P1 Fe1 110.41(16)
C15 P1 Fe1 96.46(14)
C36 P1 P3 128.91(15)
C1 P1 P3 126.93(19)
C15 P1 P3 44.56(14)
Fe1 P1 P3 53.17(4)
C9 P2 C3 99.1(2)
C9 P2 C2 105.5(3)
C3 P2 C2 97.7(3)
C9 P2 Fe1 119.45(16)
C3 P2 Fe1 123.50(16)
C2 P2 Fe1 108.47(18)
C30 P3 C16 100.4(2)
C30 P3 C15 110.1(2)
C16 P3 C15 104.9(2)
C30 P3 Fe1 132.61(15)
C16 P3 Fe1 109.04(14)
C15 P3 Fe1 97.37(14)
C30 P3 P1 146.96(15)
C16 P3 P1 106.75(15)
C15 P3 P1 44.95(14)
Fe1 P3 P1 53.71(4)
C18 P4 C17 104.5(2)
C18 P4 C24 98.42(19)
C17 P4 C24 100.78(19)
C18 P4 Fe1 120.73(14)
C17 P4 Fe1 104.42(14)
C24 P4 Fe1 124.91(14)
C42 P5 C48 100.3(2)
C42 P5 C62 107.5(2)
C48 P5 C62 104.1(2)
C42 P5 Fe2 134.78(14)
C48 P5 Fe2 109.04(15)
C62 P5 Fe2 98.04(14)
C42 P5 P7 141.23(15)
C48 P5 P7 111.56(16)
C62 P5 P7 44.61(14)
Fe2 P5 P7 53.66(4)
C49 P6 C50 102.7(2)
C49 P6 C56 104.0(2)
C50 P6 C56 98.70(19)
C49 P6 Fe2 104.74(15)
C50 P6 Fe2 122.93(14)
C56 P6 Fe2 121.16(14)
C63 P7 C69 100.5(2)
C63 P7 C62 108.6(2)
C69 P7 C62 104.1(2)
C63 P7 Fe2 132.64(15)
C69 P7 Fe2 110.82(15)
C62 P7 Fe2 97.44(14)
C63 P7 P5 133.71(15)
C69 P7 P5 120.23(15)
C62 P7 P5 44.16(14)
Fe2 P7 P5 53.50(4)
C70 P8 C71 103.7(2)
C70 P8 C77 102.39(19)
C71 P8 C77 98.87(19)
C70 P8 Fe2 105.55(14)
C71 P8 Fe2 120.32(14)
C77 P8 Fe2 123.29(14)
C2 C1 P1 112.7(4)
C2 C1 H1A 109.1
P1 C1 H1A 109.1
C2 C1 H1B 109.0
P1 C1 H1B 109.1
H1A C1 H1B 107.8
C1 C2 P2 116.6(4)
C1 C2 H2A 108.2
P2 C2 H2A 108.2
C1 C2 H2B 108.1
P2 C2 H2B 108.1
H2A C2 H2B 107.3
C8 C3 C4 116.7(5)
C8 C3 P2 122.3(4)
C4 C3 P2 121.0(4)
C5 C4 C3 120.9(6)
C5 C4 H4 119.5
C3 C4 H4 119.5
C6 C5 C4 121.0(6)
C6 C5 H5 119.5
C4 C5 H5 119.5
C5 C6 C7 119.4(6)
C5 C6 H6 120.3
C7 C6 H6 120.3
C6 C7 C8 120.8(6)
C6 C7 H7 119.6
C8 C7 H7 119.6
C3 C8 C7 121.1(5)
C3 C8 H8 119.4
C7 C8 H8 119.4
C10 C9 C14 118.9(5)
C10 C9 P2 119.8(4)
C14 C9 P2 121.2(4)
C9 C10 C11 119.6(5)
C9 C10 H10 120.2
C11 C10 H10 120.2
C10 C11 C12 119.6(6)
C10 C11 H11 120.2
C12 C11 H11 120.2
C13 C12 C11 119.9(6)
C13 C12 H12 120.0
C11 C12 H12 120.0
C14 C13 C12 120.1(7)
C14 C13 H13 119.9
C12 C13 H13 119.9
C13 C14 C9 121.8(7)
C13 C14 H14 119.1
C9 C14 H14 119.1
P3 C15 P1 90.48(19)
P3 C15 H15A 113.6
P1 C15 H15A 113.6
P3 C15 H15B 113.6
P1 C15 H15B 113.6
H15A C15 H15B 110.8
C17 C16 P3 106.0(3)
C17 C16 H16A 110.5
P3 C16 H16A 110.5
C17 C16 H16B 110.5
P3 C16 H16B 110.5
H16A C16 H16B 108.7
C16 C17 P4 105.6(3)
C16 C17 H17A 110.6
P4 C17 H17A 110.6
C16 C17 H17B 110.6
P4 C17 H17B 110.6
H17A C17 H17B 108.8
C19 C18 C23 119.1(4)
C19 C18 P4 118.8(3)
C23 C18 P4 122.1(3)
C18 C19 C20 120.4(4)
C18 C19 H19 119.8
C20 C19 H19 119.8
C19 C20 C21 120.3(4)
C19 C20 H20 119.8
C21 C20 H20 119.8
C22 C21 C20 119.6(4)
C22 C21 H21 120.2
C20 C21 H21 120.2
C21 C22 C23 120.3(4)
C21 C22 H22 119.8
C23 C22 H22 119.8
C22 C23 C18 120.3(4)
C22 C23 H23 119.9
C18 C23 H23 119.9
C29 C24 C25 118.6(4)
C29 C24 P4 119.9(3)
C25 C24 P4 121.4(3)
C24 C25 C26 121.1(4)
C24 C25 H25 119.4
C26 C25 H25 119.4
C27 C26 C25 119.8(4)
C27 C26 H26 120.1
C25 C26 H26 120.1
C28 C27 C26 119.6(4)
C28 C27 H27 120.2
C26 C27 H27 120.2
C27 C28 C29 120.3(4)
C27 C28 H28 119.8
C29 C28 H28 119.8
C24 C29 C28 120.5(4)
C24 C29 H29 119.8
C28 C29 H29 119.8
C31 C30 C35 119.4(4)
C31 C30 P3 119.0(4)
C35 C30 P3 121.5(4)
C32 C31 C30 120.1(5)
C32 C31 H31 119.9
C30 C31 H31 119.9
C33 C32 C31 119.6(5)
C33 C32 H32 120.2
C31 C32 H32 120.2
C34 C33 C32 120.3(5)
C34 C33 H33 119.9
C32 C33 H33 119.9
C33 C34 C35 121.5(5)
C33 C34 H34 119.3
C35 C34 H34 119.3
C34 C35 C30 119.1(5)
C34 C35 H35 120.5
C30 C35 H35 120.5
C41 C36 C37 119.0(4)
C41 C36 P1 122.5(3)
C37 C36 P1 118.4(3)
C38 C37 C36 120.7(5)
C38 C37 H37 119.6
C36 C37 H37 119.6
C37 C38 C39 119.8(5)
C37 C38 H38 120.1
C39 C38 H38 120.1
C40 C39 C38 120.2(4)
C40 C39 H39 119.9
C38 C39 H39 119.9
C39 C40 C41 120.3(5)
C39 C40 H40 119.8
C41 C40 H40 119.8
C40 C41 C36 120.0(4)
C40 C41 H41 120.0
C36 C41 H41 120.0
C43 C42 C47 118.6(4)
C43 C42 P5 120.5(3)
C47 C42 P5 120.5(3)
C44 C43 C42 120.4(4)
C44 C43 H43 119.8
C42 C43 H43 119.8
C45 C44 C43 119.9(4)
C45 C44 H44 120.0
C43 C44 H44 120.0
C46 C45 C44 120.1(4)
C46 C45 H45 120.0
C44 C45 H45 120.0
C45 C46 C47 120.4(5)
C45 C46 H46 119.8
C47 C46 H46 119.8
C46 C47 C42 120.6(4)
C46 C47 H47 119.7
C42 C47 H47 119.7
C49 C48 P5 107.8(3)
C49 C48 H48A 110.1
P5 C48 H48A 110.1
C49 C48 H48B 110.1
P5 C48 H48B 110.1
H48A C48 H48B 108.5
C48 C49 P6 105.7(3)
C48 C49 H49A 110.6
P6 C49 H49A 110.6
C48 C49 H49B 110.6
P6 C49 H49B 110.6
H49A C49 H49B 108.7
C51 C50 C55 117.7(4)
C51 C50 P6 120.0(3)
C55 C50 P6 122.2(3)
C50 C51 C52 121.4(4)
C50 C51 H51 119.3
C52 C51 H51 119.3
C51 C52 C53 120.5(4)
C51 C52 H52 119.8
C53 C52 H52 119.8
C54 C53 C52 118.8(4)
C54 C53 H53 120.6
C52 C53 H53 120.6
C53 C54 C55 121.1(4)
C53 C54 H54 119.5
C55 C54 H54 119.5
C54 C55 C50 120.6(4)
C54 C55 H55 119.7
C50 C55 H55 119.7
C57 C56 C61 118.7(4)
C57 C56 P6 120.0(3)
C61 C56 P6 121.2(3)
C58 C57 C56 120.0(4)
C58 C57 H57 120.0
C56 C57 H57 120.0
C59 C58 C57 120.5(5)
C59 C58 H58 119.7
C57 C58 H58 119.7
C60 C59 C58 119.9(4)
C60 C59 H59 120.0
C58 C59 H59 120.0
C59 C60 C61 119.7(5)
C59 C60 H60 120.1
C61 C60 H60 120.1
C60 C61 C56 121.1(5)
C60 C61 H61 119.5
C56 C61 H61 119.5
P5 C62 P7 91.2(2)
P5 C62 H62A 113.4
P7 C62 H62A 113.4
P5 C62 H62B 113.4
P7 C62 H62B 113.4
H62A C62 H62B 110.7
C64 C63 C68 119.2(4)
C64 C63 P7 118.4(3)
C68 C63 P7 122.2(3)
C65 C64 C63 120.9(4)
C65 C64 H64 119.6
C63 C64 H64 119.6
C66 C65 C64 119.8(4)
C66 C65 H65 120.1
C64 C65 H65 120.1
C67 C66 C65 119.6(4)
C67 C66 H66 120.2
C65 C66 H66 120.2
C66 C67 C68 120.9(5)
C66 C67 H67 119.5
C68 C67 H67 119.5
C63 C68 C67 119.6(4)
C63 C68 H68 120.2
C67 C68 H68 120.2
C70 C69 P7 109.7(3)
C70 C69 H69A 109.7
P7 C69 H69A 109.7
C70 C69 H69B 109.7
P7 C69 H69B 109.7
H69A C69 H69B 108.2
C69 C70 P8 107.9(3)
C69 C70 H70A 110.1
P8 C70 H70A 110.1
C69 C70 H70B 110.1
P8 C70 H70B 110.1
H70A C70 H70B 108.4
C72 C71 C76 117.9(4)
C72 C71 P8 119.3(3)
C76 C71 P8 122.8(3)
C71 C72 C73 120.9(4)
C71 C72 H72 119.6
C73 C72 H72 119.6
C72 C73 C74 120.5(4)
C72 C73 H73 119.7
C74 C73 H73 119.7
C75 C74 C73 119.2(4)
C75 C74 H74 120.4
C73 C74 H74 120.4
C74 C75 C76 120.3(5)
C74 C75 H75 119.9
C76 C75 H75 119.9
C75 C76 C71 121.2(5)
C75 C76 H76 119.4
C71 C76 H76 119.4
C78 C77 C82 117.9(4)
C78 C77 P8 120.3(3)
C82 C77 P8 121.6(3)
C79 C78 C77 120.7(4)
C79 C78 H78 119.7
C77 C78 H78 119.7
C80 C79 C78 120.6(4)
C80 C79 H79 119.7
C78 C79 H79 119.7
C79 C80 C81 119.9(4)
C79 C80 H80 120.0
C81 C80 H80 120.0
C80 C81 C82 120.2(4)
C80 C81 H81 119.9
C82 C81 H81 119.9
C81 C82 C77 120.7(4)
C81 C82 H82 119.6
C77 C82 H82 119.6

loop_
_geom_bond_atom_site_label_1
_geom_bond_atom_site_label_2
_geom_bond_distance
Br1 Fe1 2.5149(7)
Br2 Fe1 2.5054(7)
Br3 Fe2 2.5140(7)
Br4 Fe2 2.5163(7)
Fe1 P3 2.1939(13)
Fe1 P1 2.2092(12)
Fe1 P2 2.2897(14)
Fe1 P4 2.3204(13)
Fe2 P5 2.2229(12)
Fe2 P7 2.2275(13)
Fe2 P8 2.2925(13)
Fe2 P6 2.2981(13)
P1 C36 1.823(4)
P1 C1 1.836(5)
P1 C15 1.853(4)
P1 P3 2.6227(16)
P2 C9 1.833(5)
P2 C3 1.838(5)
P2 C2 1.843(5)
P3 C30 1.811(4)
P3 C16 1.838(4)
P3 C15 1.840(4)
P4 C18 1.841(4)
P4 C17 1.843(4)
P4 C24 1.848(4)
P5 C42 1.823(4)
P5 C48 1.838(4)
P5 C62 1.841(4)
P5 P7 2.6423(16)
P6 C49 1.838(4)
P6 C50 1.838(4)
P6 C56 1.843(4)
P7 C63 1.820(4)
P7 C69 1.855(5)
P7 C62 1.856(4)
P8 C70 1.834(4)
P8 C71 1.844(4)
P8 C77 1.845(4)
C1 C2 1.383(7)
C1 H1A 0.99
C1 H1B 0.99
C2 H2A 0.99
C2 H2B 0.99
C3 C8 1.377(7)
C3 C4 1.415(7)
C4 C5 1.390(8)
C4 H4 0.95
C5 C6 1.346(9)
C5 H5 0.95
C6 C7 1.371(7)
C6 H6 0.95
C7 C8 1.397(7)
C7 H7 0.95
C8 H8 0.95
C9 C10 1.381(6)
C9 C14 1.396(7)
C10 C11 1.391(6)
C10 H10 0.95
C11 C12 1.408(9)
C11 H11 0.95
C12 C13 1.366(10)
C12 H12 0.95
C13 C14 1.347(9)
C13 H13 0.95
C14 H14 0.95
C15 H15A 0.99
C15 H15B 0.99
C16 C17 1.529(6)
C16 H16A 0.99
C16 H16B 0.99
C17 H17A 0.99
C17 H17B 0.99
C18 C19 1.381(6)
C18 C23 1.394(6)
C19 C20 1.382(6)
C19 H19 0.95
C20 C21 1.387(6)
C20 H20 0.95
C21 C22 1.376(6)
C21 H21 0.95
C22 C23 1.384(6)
C22 H22 0.95
C23 H23 0.95
C24 C29 1.382(6)
C24 C25 1.384(6)
C25 C26 1.386(6)
C25 H25 0.95
C26 C27 1.380(6)
C26 H26 0.95
C27 C28 1.377(6)
C27 H27 0.95
C28 C29 1.392(6)
C28 H28 0.95
C29 H29 0.95
C30 C31 1.395(6)
C30 C35 1.400(6)
C31 C32 1.392(6)
C31 H31 0.95
C32 C33 1.384(8)
C32 H32 0.95
C33 C34 1.359(8)
C33 H33 0.95
C34 C35 1.386(6)
C34 H34 0.95
C35 H35 0.95
C36 C41 1.391(6)
C36 C37 1.394(6)
C37 C38 1.377(6)
C37 H37 0.95
C38 C39 1.381(7)
C38 H38 0.95
C39 C40 1.381(7)
C39 H39 0.95
C40 C41 1.384(6)
C40 H40 0.95
C41 H41 0.95
C42 C43 1.392(6)
C42 C47 1.399(6)
C43 C44 1.388(6)
C43 H43 0.95
C44 C45 1.385(6)
C44 H44 0.95
C45 C46 1.375(6)
C45 H45 0.95
C46 C47 1.375(6)
C46 H46 0.95
C47 H47 0.95
C48 C49 1.512(6)
C48 H48A 0.99
C48 H48B 0.99
C49 H49A 0.99
C49 H49B 0.99
C50 C51 1.383(6)
C50 C55 1.404(6)
C51 C52 1.384(6)
C51 H51 0.95
C52 C53 1.385(6)
C52 H52 0.95
C53 C54 1.374(6)
C53 H53 0.95
C54 C55 1.382(6)
C54 H54 0.95
C55 H55 0.95
C56 C57 1.390(6)
C56 C61 1.393(6)
C57 C58 1.386(6)
C57 H57 0.95
C58 C59 1.385(6)
C58 H58 0.95
C59 C60 1.377(7)
C59 H59 0.95
C60 C61 1.382(6)
C60 H60 0.95
C61 H61 0.95
C62 H62A 0.99
C62 H62B 0.99
C63 C64 1.388(6)
C63 C68 1.390(6)
C64 C65 1.386(6)
C64 H64 0.95
C65 C66 1.387(7)
C65 H65 0.95
C66 C67 1.378(7)
C66 H66 0.95
C67 C68 1.393(6)
C67 H67 0.95
C68 H68 0.95
C69 C70 1.511(6)
C69 H69A 0.99
C69 H69B 0.99
C70 H70A 0.99
C70 H70B 0.99
C71 C72 1.382(6)
C71 C76 1.390(6)
C72 C73 1.384(6)
C72 H72 0.95
C73 C74 1.383(6)
C73 H73 0.95
C74 C75 1.370(6)
C74 H74 0.95
C75 C76 1.385(6)
C75 H75 0.95
C76 H76 0.95
C77 C78 1.393(6)
C77 C82 1.402(6)
C78 C79 1.387(6)
C78 H78 0.95
C79 C80 1.372(6)
C79 H79 0.95
C80 C81 1.373(6)
C80 H80 0.95
C81 C82 1.387(6)
C81 H81 0.95
C82 H82 0.95
